data_4078422
loop_
_publ_author_name
'Antunes, M. Augusta'
'Alves, Luis G.'
'Namorado, S\'onia'
'Ascenso, Jos\'e R.'
'Veiros, Luis F.'
'Martins, Ana M.'

_publ_section_title
;
 Hydride Abstraction from [MCpBz(CO)3H] (M = Mo, W; CpBz= C5(CH2Ph)5): New
 Cationic Complexes Stabilized by \h5:\h2-C5H4:C6H5Bonding of the
 Pentabenzylcyclopentadienyl Ligand
;
_journal_issue 12
_journal_name_full Organometallics
_journal_page_first 4387
_journal_paper_doi 10.1021/om300070m
_journal_volume 31
_journal_year 2012
_chemical_formula_moiety 'C44 H35 Mo O4, C H2 Cl2, B F4'
_chemical_formula_sum 'C45 H37 B Cl2 F4 Mo O4'
_chemical_formula_weight 895.40
_chemical_name_systematic
;
 ?
;
_space_group_IT_number 2
_symmetry_cell_setting triclinic
_symmetry_space_group_name_Hall '-P 1'
_symmetry_space_group_name_H-M 'P -1'
_atom_sites_solution_hydrogens geom
_atom_sites_solution_primary direct
_atom_sites_solution_secondary difmap
_audit_creation_method SHELXL-97
_cell_angle_alpha 97.231(3)
_cell_angle_beta 91.260(2)
_cell_angle_gamma 95.104(2)
_cell_formula_units_Z 2
_cell_length_a 9.8453(4)
_cell_length_b 10.2772(4)
_cell_length_c 19.8022(8)
_cell_measurement_reflns_used 6677
_cell_measurement_temperature 150(2)
_cell_measurement_theta_max 24.77
_cell_measurement_theta_min 2.37
_cell_volume 1978.69(14)
_computing_cell_refinement 'Bruker SAINT'
_computing_data_collection 'Bruker APEX2'
_computing_data_reduction 'Bruker SAINT'
_computing_molecular_graphics 'Bruker SHELXTL'
_computing_publication_material 'Bruker SHELXTL'
_computing_structure_refinement 'SHELXL-97 (Sheldrick, 2008)'
_computing_structure_solution 'SHELXS-97 (Sheldrick, 2008)'
_diffrn_ambient_temperature 150(2)
_diffrn_measured_fraction_theta_full 0.989
_diffrn_measured_fraction_theta_max 0.989
_diffrn_measurement_device_type 'Bruker APEX-II CCD'
_diffrn_measurement_method 'phi and omega scans'
_diffrn_radiation_monochromator graphite
_diffrn_radiation_source 'fine-focus sealed tube'
_diffrn_radiation_type MoK\a
_diffrn_radiation_wavelength 0.71073
_diffrn_reflns_av_R_equivalents 0.0457
_diffrn_reflns_av_sigmaI/netI 0.0511
_diffrn_reflns_limit_h_max 11
_diffrn_reflns_limit_h_min -11
_diffrn_reflns_limit_k_max 11
_diffrn_reflns_limit_k_min -12
_diffrn_reflns_limit_l_max 23
_diffrn_reflns_limit_l_min -19
_diffrn_reflns_number 26950
_diffrn_reflns_theta_full 25.40
_diffrn_reflns_theta_max 25.40
_diffrn_reflns_theta_min 2.35
_exptl_absorpt_coefficient_mu 0.530
_exptl_absorpt_correction_T_max 0.9895
_exptl_absorpt_correction_T_min 0.8790
_exptl_absorpt_correction_type multi-scan
_exptl_absorpt_process_details SADABS
_exptl_crystal_colour yellow
_exptl_crystal_density_diffrn 1.503
_exptl_crystal_density_method 'not measured'
_exptl_crystal_description plate
_exptl_crystal_F_000 912
_exptl_crystal_size_max 0.25
_exptl_crystal_size_mid 0.10
_exptl_crystal_size_min 0.02
_refine_diff_density_max 0.647
_refine_diff_density_min -0.627
_refine_diff_density_rms 0.071
_refine_ls_extinction_method none
_refine_ls_goodness_of_fit_ref 1.036
_refine_ls_hydrogen_treatment constr
_refine_ls_matrix_type full
_refine_ls_number_parameters 514
_refine_ls_number_reflns 7220
_refine_ls_number_restraints 0
_refine_ls_restrained_S_all 1.036
_refine_ls_R_factor_all 0.0514
_refine_ls_R_factor_gt 0.0361
_refine_ls_shift/su_max 0.002
_refine_ls_shift/su_mean 0.000
_refine_ls_structure_factor_coef Fsqd
_refine_ls_weighting_details 'calc w=1/[\s^2^(Fo^2^)+(0.0381P)^2^+0.5817P] where P=(Fo^2^+2Fc^2^)/3'
_refine_ls_weighting_scheme calc
_refine_ls_wR_factor_gt 0.0780
_refine_ls_wR_factor_ref 0.0819
_reflns_number_gt 5878
_reflns_number_total 7220
_reflns_threshold_expression >2\s(I)
_cod_data_source_file om300070m_si_001.cif
_cod_data_source_block somop1
_cod_depositor_comments
;
The following automatic conversions were performed:

'_symmetry_cell_setting' value 'Triclinic' changed to 'triclinic'
according to /home/saulius/struct/CIF-dictionaries/cif_core.dic
dictionary named 'cif_core.dic' version 2.4.1 from 2010-06-29.

Automatic conversion script
Id: cif_fix_values 1891 2012-01-12 08:04:46Z andrius 
;
_cod_original_sg_symbol_H-M P-1
_cod_database_code 4078422

loop_
_symmetry_equiv_pos_as_xyz
'x, y, z'
'-x, -y, -z'

loop_
_atom_site_label
_atom_site_type_symbol
_atom_site_fract_x
_atom_site_fract_y
_atom_site_fract_z
_atom_site_U_iso_or_equiv
_atom_site_adp_type
_atom_site_occupancy
_atom_site_symmetry_multiplicity
_atom_site_calc_flag
_atom_site_refinement_flags
Mo1 Mo 0.60788(2) 0.81550(2) 0.631485(11) 0.01449(8) Uani 1 1 d .
C4 C 0.5404(2) 0.9178(2) 0.73751(12) 0.0141(5) Uani 1 1 d .
C7 C 0.4724(3) 0.9243(3) 0.58937(13) 0.0219(6) Uani 1 1 d .
O4 O 0.7706(2) 0.6245(2) 0.53109(10) 0.0321(5) Uani 1 1 d .
O1 O 0.3913(2) 0.59256(19) 0.55774(10) 0.0306(5) Uani 1 1 d .
O3 O 0.8029(2) 1.0092(2) 0.55650(11) 0.0364(5) Uani 1 1 d .
C6 C 0.4682(3) 0.6725(3) 0.58260(13) 0.0191(6) Uani 1 1 d .
O2 O 0.3951(2) 0.9863(2) 0.56988(10) 0.0321(5) Uani 1 1 d .
C9 C 0.7162(3) 0.6920(3) 0.56848(14) 0.0222(6) Uani 1 1 d .
C8 C 0.7318(3) 0.9405(3) 0.58203(13) 0.0228(6) Uani 1 1 d .
C30 C 0.3615(2) 0.7093(3) 0.73130(13) 0.0179(6) Uani 1 1 d .
H30A H 0.3020 0.7555 0.7049 0.021 Uiso 1 1 calc R
H30B H 0.3629 0.6208 0.7078 0.021 Uiso 1 1 calc R
C26 C 0.7947(3) 0.4617(3) 0.81303(15) 0.0243(6) Uani 1 1 d .
H26 H 0.8089 0.4010 0.7755 0.029 Uiso 1 1 calc R
C22 C 0.6930(3) 0.6518(3) 0.86315(13) 0.0218(6) Uani 1 1 d .
H22 H 0.6380 0.7199 0.8596 0.026 Uiso 1 1 calc R
C50 C 0.7700(3) 1.0722(2) 0.74454(13) 0.0180(6) Uani 1 1 d .
H50A H 0.7091 1.1416 0.7453 0.022 Uiso 1 1 calc R
H50B H 0.8281 1.0779 0.7059 0.022 Uiso 1 1 calc R
C23 C 0.7556(3) 0.6406(3) 0.92532(14) 0.0258(7) Uani 1 1 d .
H23 H 0.7425 0.7013 0.9630 0.031 Uiso 1 1 calc R
C2 C 0.6294(2) 0.7148(2) 0.72844(12) 0.0155(6) Uani 1 1 d .
C34 C 0.1832(3) 0.6801(3) 0.92589(15) 0.0300(7) Uani 1 1 d .
H34 H 0.1450 0.6746 0.9681 0.036 Uiso 1 1 calc R
C32 C 0.3412(3) 0.6101(3) 0.84186(13) 0.0231(6) Uani 1 1 d .
H32 H 0.4083 0.5556 0.8275 0.028 Uiso 1 1 calc R
C15 C 1.0511(3) 0.5800(3) 0.59610(16) 0.0365(8) Uani 1 1 d .
H15 H 1.0623 0.4914 0.5835 0.044 Uiso 1 1 calc R
C55 C 1.0770(3) 1.1615(3) 0.86603(18) 0.0370(8) Uani 1 1 d .
H55 H 1.1678 1.1941 0.8641 0.044 Uiso 1 1 calc R
C24 C 0.8365(3) 0.5408(3) 0.93160(15) 0.0292(7) Uani 1 1 d .
H24 H 0.8779 0.5334 0.9735 0.035 Uiso 1 1 calc R
C45 C 0.5140(3) 1.3044(3) 0.89305(15) 0.0299(7) Uani 1 1 d .
H45 H 0.5429 1.3939 0.8983 0.036 Uiso 1 1 calc R
C13 C 1.0866(3) 0.8040(4) 0.57552(15) 0.0365(8) Uani 1 1 d .
H13 H 1.1217 0.8668 0.5490 0.044 Uiso 1 1 calc R
C25 C 0.8564(3) 0.4514(3) 0.87555(16) 0.0323(7) Uani 1 1 d .
H25 H 0.9116 0.3837 0.8797 0.039 Uiso 1 1 calc R
C54 C 1.0258(3) 1.1322(3) 0.92680(18) 0.0414(9) Uani 1 1 d .
H54 H 1.0818 1.1441 0.9659 0.050 Uiso 1 1 calc R
C46 C 0.5001(3) 1.2347(3) 0.82850(14) 0.0238(6) Uani 1 1 d .
H46 H 0.5195 1.2776 0.7907 0.029 Uiso 1 1 calc R
C53 C 0.8898(3) 1.0846(3) 0.92940(16) 0.0347(8) Uani 1 1 d .
H53 H 0.8542 1.0653 0.9705 0.042 Uiso 1 1 calc R
C40 C 0.4447(3) 1.0249(3) 0.74823(13) 0.0184(6) Uani 1 1 d .
H40A H 0.3516 0.9857 0.7398 0.022 Uiso 1 1 calc R
H40B H 0.4633 1.0861 0.7154 0.022 Uiso 1 1 calc R
C16 C 0.9861(3) 0.6189(3) 0.65553(14) 0.0264(7) Uani 1 1 d .
H16 H 0.9547 0.5560 0.6828 0.032 Uiso 1 1 calc R
C5 C 0.6863(3) 0.9403(2) 0.73538(12) 0.0152(5) Uani 1 1 d .
C3 C 0.5054(3) 0.7786(2) 0.73259(12) 0.0148(5) Uani 1 1 d .
C35 C 0.1398(3) 0.7681(3) 0.88446(15) 0.0295(7) Uani 1 1 d .
H35 H 0.0715 0.8212 0.8985 0.035 Uiso 1 1 calc R
C44 C 0.4854(3) 1.2430(3) 0.94948(15) 0.0312(7) Uani 1 1 d .
H44 H 0.4959 1.2902 0.9928 0.037 Uiso 1 1 calc R
C33 C 0.2834(3) 0.6005(3) 0.90418(14) 0.0291(7) Uani 1 1 d .
H33 H 0.3122 0.5403 0.9315 0.035 Uiso 1 1 calc R
C10 C 0.8916(2) 0.7941(3) 0.73822(13) 0.0175(6) Uani 1 1 d .
H10A H 0.9387 0.8761 0.7599 0.021 Uiso 1 1 calc R
H10B H 0.8989 0.7292 0.7694 0.021 Uiso 1 1 calc R
C41 C 0.4574(2) 1.1005(3) 0.81951(13) 0.0185(6) Uani 1 1 d .
C36 C 0.1977(3) 0.7770(3) 0.82246(14) 0.0237(6) Uani 1 1 d .
H36 H 0.1672 0.8360 0.7949 0.028 Uiso 1 1 calc R
C11 C 0.9670(2) 0.7500(3) 0.67493(13) 0.0186(6) Uani 1 1 d .
C56 C 0.9943(3) 1.1429(3) 0.80762(16) 0.0275(7) Uani 1 1 d .
H56 H 1.0302 1.1630 0.7667 0.033 Uiso 1 1 calc R
C51 C 0.8579(3) 1.0943(2) 0.80931(13) 0.0190(6) Uani 1 1 d .
C12 C 1.0214(3) 0.8429(3) 0.63504(15) 0.0273(7) Uani 1 1 d .
H12 H 1.0140 0.9319 0.6485 0.033 Uiso 1 1 calc R
C42 C 0.4293(3) 1.0391(3) 0.87693(13) 0.0224(6) Uani 1 1 d .
H42 H 0.4024 0.9493 0.8720 0.027 Uiso 1 1 calc R
C52 C 0.8075(3) 1.0659(3) 0.87112(13) 0.0236(6) Uani 1 1 d .
H52 H 0.7166 1.0337 0.8733 0.028 Uiso 1 1 calc R
C31 C 0.3004(3) 0.7001(3) 0.80008(13) 0.0184(6) Uani 1 1 d .
C43 C 0.4407(3) 1.1100(3) 0.94133(14) 0.0288(7) Uani 1 1 d .
H43 H 0.4184 1.0683 0.9792 0.035 Uiso 1 1 calc R
C1 C 0.7414(2) 0.8150(2) 0.72973(12) 0.0150(6) Uani 1 1 d .
C21 C 0.7116(3) 0.5625(2) 0.80610(13) 0.0192(6) Uani 1 1 d .
C14 C 1.0994(3) 0.6725(4) 0.55556(16) 0.0425(9) Uani 1 1 d .
H14 H 1.1404 0.6462 0.5149 0.051 Uiso 1 1 calc R
C20 C 0.6478(3) 0.5740(2) 0.73689(13) 0.0177(6) Uani 1 1 d .
H20A H 0.7055 0.5379 0.7015 0.021 Uiso 1 1 calc R
H20B H 0.5598 0.5226 0.7317 0.021 Uiso 1 1 calc R
F4 F 0.5599(3) 0.40849(19) 0.59554(10) 0.0603(6) Uani 1 1 d .
F3 F 0.5763(2) 0.2457(2) 0.65874(10) 0.0596(6) Uani 1 1 d .
F2 F 0.6083(3) 0.2098(2) 0.54630(11) 0.0696(7) Uani 1 1 d .
F1 F 0.7632(2) 0.3379(2) 0.61636(13) 0.0755(8) Uani 1 1 d .
B1 B 0.6272(4) 0.2998(4) 0.60327(17) 0.0314(8) Uani 1 1 d .
Cl2 Cl 0.10040(10) 0.19738(10) 0.59695(5) 0.0593(3) Uani 1 1 d .
Cl1 Cl 0.24459(10) 0.34981(10) 0.71449(5) 0.0554(3) Uani 1 1 d .
C60 C 0.2544(3) 0.2836(4) 0.62917(18) 0.0456(9) Uani 1 1 d .
H60A H 0.3262 0.2245 0.6251 0.055 Uiso 1 1 calc R
H60B H 0.2783 0.3542 0.6022 0.055 Uiso 1 1 calc R

loop_
_atom_site_aniso_label
_atom_site_aniso_U_11
_atom_site_aniso_U_22
_atom_site_aniso_U_33
_atom_site_aniso_U_23
_atom_site_aniso_U_13
_atom_site_aniso_U_12
Mo1 0.01143(12) 0.01844(13) 0.01334(12) 0.00217(8) 0.00061(8) -0.00029(9)
C4 0.0141(13) 0.0187(14) 0.0091(12) 0.0007(10) -0.0011(10) 0.0010(11)
C7 0.0248(16) 0.0211(16) 0.0180(14) -0.0018(12) -0.0015(12) -0.0018(13)
O4 0.0248(11) 0.0403(13) 0.0287(11) -0.0084(10) 0.0027(9) 0.0063(10)
O1 0.0270(12) 0.0285(12) 0.0332(12) -0.0019(9) -0.0046(9) -0.0050(10)
O3 0.0295(12) 0.0442(14) 0.0379(13) 0.0201(11) 0.0056(10) -0.0058(10)
C6 0.0189(15) 0.0225(15) 0.0181(14) 0.0058(11) 0.0026(11) 0.0091(12)
O2 0.0319(12) 0.0311(12) 0.0333(12) 0.0012(9) -0.0095(10) 0.0097(10)
C9 0.0155(14) 0.0282(16) 0.0209(14) 0.0010(13) -0.0019(12) -0.0044(12)
C8 0.0203(15) 0.0284(16) 0.0204(14) 0.0051(12) -0.0037(12) 0.0041(13)
C30 0.0128(13) 0.0221(15) 0.0181(13) 0.0023(11) -0.0013(11) -0.0016(11)
C26 0.0251(16) 0.0156(15) 0.0328(16) 0.0038(12) 0.0034(13) 0.0027(12)
C22 0.0191(15) 0.0230(15) 0.0238(15) 0.0040(12) 0.0010(12) 0.0029(12)
C50 0.0146(14) 0.0191(14) 0.0204(14) 0.0035(11) 0.0024(11) 0.0006(11)
C23 0.0228(16) 0.0306(17) 0.0230(15) 0.0021(12) 0.0020(12) -0.0018(13)
C2 0.0160(14) 0.0186(14) 0.0108(12) -0.0010(10) -0.0004(10) -0.0002(11)
C34 0.0291(17) 0.0383(18) 0.0226(15) 0.0061(13) 0.0104(13) -0.0015(14)
C32 0.0197(15) 0.0253(16) 0.0244(15) 0.0043(12) 0.0037(12) 0.0005(12)
C15 0.0252(17) 0.046(2) 0.0367(18) -0.0109(16) -0.0016(14) 0.0191(15)
C55 0.0199(16) 0.0306(18) 0.057(2) -0.0059(16) -0.0115(15) 0.0020(13)
C24 0.0253(16) 0.0371(19) 0.0263(16) 0.0145(14) -0.0074(13) -0.0043(14)
C45 0.0269(16) 0.0232(16) 0.0368(18) -0.0059(13) 0.0050(14) 0.0000(13)
C13 0.0169(16) 0.064(2) 0.0314(17) 0.0196(16) 0.0039(13) -0.0013(15)
C25 0.0299(17) 0.0293(18) 0.0409(19) 0.0142(14) -0.0043(14) 0.0079(14)
C54 0.042(2) 0.0324(19) 0.047(2) -0.0030(16) -0.0264(17) 0.0066(16)
C46 0.0208(15) 0.0243(16) 0.0271(15) 0.0039(12) 0.0047(12) 0.0049(12)
C53 0.042(2) 0.0347(19) 0.0268(16) 0.0010(14) -0.0071(14) 0.0050(15)
C40 0.0129(14) 0.0222(15) 0.0205(14) 0.0033(11) 0.0003(11) 0.0031(11)
C16 0.0202(15) 0.0287(17) 0.0312(16) 0.0042(13) 0.0011(13) 0.0061(13)
C5 0.0156(13) 0.0175(14) 0.0122(12) 0.0022(10) 0.0002(10) 0.0000(11)
C3 0.0149(13) 0.0179(14) 0.0115(12) 0.0028(10) 0.0017(10) -0.0009(11)
C35 0.0177(15) 0.0367(18) 0.0338(17) 0.0027(14) 0.0082(13) 0.0015(13)
C44 0.0277(17) 0.0391(19) 0.0238(16) -0.0090(14) 0.0022(13) 0.0055(14)
C33 0.0314(17) 0.0329(17) 0.0245(15) 0.0114(13) 0.0027(13) 0.0005(14)
C10 0.0118(13) 0.0194(14) 0.0211(14) 0.0023(11) -0.0016(11) 0.0016(11)
C41 0.0092(13) 0.0244(15) 0.0223(14) 0.0022(11) 0.0009(11) 0.0046(11)
C36 0.0159(14) 0.0291(16) 0.0273(15) 0.0086(12) 0.0004(12) 0.0010(12)
C11 0.0093(13) 0.0255(16) 0.0209(14) 0.0032(11) -0.0011(11) 0.0005(11)
C56 0.0183(15) 0.0224(16) 0.0395(18) -0.0029(13) 0.0025(13) -0.0008(12)
C51 0.0167(14) 0.0153(14) 0.0236(14) -0.0019(11) -0.0039(11) 0.0021(11)
C12 0.0176(15) 0.0326(17) 0.0325(17) 0.0095(13) 0.0002(13) -0.0001(13)
C42 0.0173(14) 0.0249(16) 0.0251(15) 0.0030(12) 0.0012(12) 0.0021(12)
C52 0.0199(15) 0.0273(16) 0.0220(15) -0.0019(12) -0.0003(12) 0.0011(12)
C31 0.0120(13) 0.0219(15) 0.0193(14) 0.0007(11) -0.0009(11) -0.0061(11)
C43 0.0247(16) 0.0421(19) 0.0207(15) 0.0065(13) 0.0045(12) 0.0046(14)
C1 0.0154(13) 0.0200(14) 0.0094(12) 0.0016(10) 0.0012(10) 0.0011(11)
C21 0.0184(14) 0.0168(14) 0.0227(14) 0.0065(11) 0.0038(11) -0.0025(11)
C14 0.0175(16) 0.083(3) 0.0279(17) 0.0037(18) 0.0052(13) 0.0170(17)
C20 0.0166(14) 0.0155(14) 0.0206(14) 0.0012(11) 0.0026(11) 0.0012(11)
F4 0.1011(18) 0.0402(12) 0.0428(12) 0.0067(9) -0.0063(12) 0.0249(12)
F3 0.0561(13) 0.0801(16) 0.0488(12) 0.0395(11) 0.0036(10) -0.0043(11)
F2 0.118(2) 0.0412(13) 0.0450(12) -0.0135(10) -0.0175(13) 0.0123(13)
F1 0.0375(13) 0.0878(18) 0.0913(18) -0.0161(14) 0.0193(12) -0.0133(12)
B1 0.039(2) 0.030(2) 0.0245(18) 0.0032(15) 0.0014(16) 0.0021(17)
Cl2 0.0611(6) 0.0527(6) 0.0588(6) 0.0094(5) -0.0183(5) -0.0222(5)
Cl1 0.0617(6) 0.0580(6) 0.0407(5) 0.0034(4) -0.0014(4) -0.0219(5)
C60 0.038(2) 0.048(2) 0.048(2) 0.0001(17) -0.0059(17) 0.0012(17)

loop_
_atom_type_symbol
_atom_type_description
_atom_type_scat_dispersion_real
_atom_type_scat_dispersion_imag
_atom_type_scat_source
C C 0.0033 0.0016 'International Tables Vol C Tables 4.2.6.8 and 6.1.1.4'
H H 0.0000 0.0000 'International Tables Vol C Tables 4.2.6.8 and 6.1.1.4'
O O 0.0106 0.0060 'International Tables Vol C Tables 4.2.6.8 and 6.1.1.4'
B B 0.0013 0.0007 'International Tables Vol C Tables 4.2.6.8 and 6.1.1.4'
F F 0.0171 0.0103 'International Tables Vol C Tables 4.2.6.8 and 6.1.1.4'
Cl Cl 0.1484 0.1585 'International Tables Vol C Tables 4.2.6.8 and 6.1.1.4'
Mo Mo -1.6832 0.6857 'International Tables Vol C Tables 4.2.6.8 and 6.1.1.4'

loop_
_geom_angle_atom_site_label_1
_geom_angle_atom_site_label_2
_geom_angle_atom_site_label_3
_geom_angle
C7 Mo1 C8 77.25(11)
C7 Mo1 C9 119.02(11)
C8 Mo1 C9 76.07(11)
C7 Mo1 C6 77.74(10)
C8 Mo1 C6 123.69(10)
C9 Mo1 C6 73.60(10)
C7 Mo1 C2 137.99(10)
C8 Mo1 C2 135.16(10)
C9 Mo1 C2 97.63(10)
C6 Mo1 C2 95.29(9)
C7 Mo1 C3 101.85(10)
C8 Mo1 C3 146.70(10)
C9 Mo1 C3 128.86(10)
C6 Mo1 C3 87.69(9)
C2 Mo1 C3 36.14(9)
C7 Mo1 C1 141.28(9)
C8 Mo1 C1 99.64(10)
C9 Mo1 C1 96.86(10)
C6 Mo1 C1 130.00(10)
C2 Mo1 C1 36.16(8)
C3 Mo1 C1 60.03(8)
C7 Mo1 C5 105.86(10)
C8 Mo1 C5 88.39(9)
C9 Mo1 C5 126.86(10)
C6 Mo1 C5 147.12(9)
C2 Mo1 C5 59.67(8)
C3 Mo1 C5 59.46(8)
C1 Mo1 C5 35.65(9)
C7 Mo1 C4 85.66(9)
C8 Mo1 C4 112.28(10)
C9 Mo1 C4 155.33(10)
C6 Mo1 C4 115.09(9)
C2 Mo1 C4 59.61(9)
C3 Mo1 C4 35.61(8)
C1 Mo1 C4 59.42(9)
C5 Mo1 C4 35.43(8)
C3 C4 C5 108.0(2)
C3 C4 C40 127.1(2)
C5 C4 C40 124.8(2)
C3 C4 Mo1 70.55(13)
C5 C4 Mo1 72.13(13)
C40 C4 Mo1 126.25(17)
O2 C7 Mo1 176.0(2)
O1 C6 Mo1 177.8(2)
O4 C9 Mo1 176.2(2)
O3 C8 Mo1 177.8(2)
C31 C30 C3 115.7(2)
C31 C30 H30A 108.4
C3 C30 H30A 108.4
C31 C30 H30B 108.4
C3 C30 H30B 108.4
H30A C30 H30B 107.4
C25 C26 C21 120.5(3)
C25 C26 H26 119.8
C21 C26 H26 119.8
C23 C22 C21 120.7(3)
C23 C22 H22 119.7
C21 C22 H22 119.7
C5 C50 C51 112.7(2)
C5 C50 H50A 109.1
C51 C50 H50A 109.1
C5 C50 H50B 109.1
C51 C50 H50B 109.1
H50A C50 H50B 107.8
C24 C23 C22 120.5(3)
C24 C23 H23 119.7
C22 C23 H23 119.7
C3 C2 C1 107.9(2)
C3 C2 C20 127.7(2)
C1 C2 C20 123.2(2)
C3 C2 Mo1 72.40(14)
C1 C2 Mo1 72.57(14)
C20 C2 Mo1 130.74(16)
C33 C34 C35 119.5(3)
C33 C34 H34 120.2
C35 C34 H34 120.2
C33 C32 C31 121.1(3)
C33 C32 H32 119.5
C31 C32 H32 119.5
C14 C15 C16 120.0(3)
C14 C15 H15 120.0
C16 C15 H15 120.0
C54 C55 C56 120.4(3)
C54 C55 H55 119.8
C56 C55 H55 119.8
C23 C24 C25 119.6(3)
C23 C24 H24 120.2
C25 C24 H24 120.2
C44 C45 C46 120.7(3)
C44 C45 H45 119.7
C46 C45 H45 119.7
C14 C13 C12 120.1(3)
C14 C13 H13 120.0
C12 C13 H13 120.0
C24 C25 C26 120.4(3)
C24 C25 H25 119.8
C26 C25 H25 119.8
C55 C54 C53 119.5(3)
C55 C54 H54 120.3
C53 C54 H54 120.3
C45 C46 C41 120.6(3)
C45 C46 H46 119.7
C41 C46 H46 119.7
C52 C53 C54 120.1(3)
C52 C53 H53 120.0
C54 C53 H53 120.0
C4 C40 C41 113.2(2)
C4 C40 H40A 108.9
C41 C40 H40A 108.9
C4 C40 H40B 108.9
C41 C40 H40B 108.9
H40A C40 H40B 107.8
C11 C16 C15 121.0(3)
C11 C16 H16 119.5
C15 C16 H16 119.5
C1 C5 C4 108.1(2)
C1 C5 C50 125.0(2)
C4 C5 C50 126.7(2)
C1 C5 Mo1 70.87(13)
C4 C5 Mo1 72.44(13)
C50 C5 Mo1 126.93(17)
C4 C3 C2 108.1(2)
C4 C3 C30 126.2(2)
C2 C3 C30 125.7(2)
C4 C3 Mo1 73.85(13)
C2 C3 Mo1 71.46(13)
C30 C3 Mo1 120.12(16)
C36 C35 C34 120.0(3)
C36 C35 H35 120.0
C34 C35 H35 120.0
C45 C44 C43 119.5(3)
C45 C44 H44 120.3
C43 C44 H44 120.3
C34 C33 C32 120.1(3)
C34 C33 H33 120.0
C32 C33 H33 120.0
C11 C10 C1 117.8(2)
C11 C10 H10A 107.9
C1 C10 H10A 107.9
C11 C10 H10B 107.9
C1 C10 H10B 107.9
H10A C10 H10B 107.2
C42 C41 C46 118.3(2)
C42 C41 C40 121.8(2)
C46 C41 C40 119.9(2)
C35 C36 C31 121.6(3)
C35 C36 H36 119.2
C31 C36 H36 119.2
C16 C11 C12 118.3(2)
C16 C11 C10 121.9(2)
C12 C11 C10 119.8(2)
C55 C56 C51 120.8(3)
C55 C56 H56 119.6
C51 C56 H56 119.6
C52 C51 C56 118.2(3)
C52 C51 C50 121.9(2)
C56 C51 C50 119.9(2)
C13 C12 C11 120.7(3)
C13 C12 H12 119.7
C11 C12 H12 119.7
C43 C42 C41 120.8(3)
C43 C42 H42 119.6
C41 C42 H42 119.6
C53 C52 C51 121.1(3)
C53 C52 H52 119.5
C51 C52 H52 119.5
C36 C31 C32 117.7(2)
C36 C31 C30 121.0(3)
C32 C31 C30 121.3(2)
C42 C43 C44 120.1(3)
C42 C43 H43 120.0
C44 C43 H43 120.0
C5 C1 C2 107.9(2)
C5 C1 C10 125.4(2)
C2 C1 C10 125.6(2)
C5 C1 Mo1 73.48(14)
C2 C1 Mo1 71.26(14)
C10 C1 Mo1 130.18(16)
C22 C21 C26 118.3(3)
C22 C21 C20 122.1(2)
C26 C21 C20 119.6(2)
C13 C14 C15 119.8(3)
C13 C14 H14 120.1
C15 C14 H14 120.1
C2 C20 C21 111.6(2)
C2 C20 H20A 109.3
C21 C20 H20A 109.3
C2 C20 H20B 109.3
C21 C20 H20B 109.3
H20A C20 H20B 108.0
F2 B1 F4 110.3(3)
F2 B1 F1 110.9(3)
F4 B1 F1 109.3(3)
F2 B1 F3 110.0(3)
F4 B1 F3 108.3(3)
F1 B1 F3 108.1(3)
Cl1 C60 Cl2 112.11(19)
Cl1 C60 H60A 109.2
Cl2 C60 H60A 109.2
Cl1 C60 H60B 109.2
Cl2 C60 H60B 109.2
H60A C60 H60B 107.9

loop_
_geom_bond_atom_site_label_1
_geom_bond_atom_site_label_2
_geom_bond_distance
Mo1 C7 2.043(3)
Mo1 C8 2.047(3)
Mo1 C9 2.051(3)
Mo1 C6 2.052(3)
Mo1 C2 2.307(3)
Mo1 C3 2.320(2)
Mo1 C1 2.325(2)
Mo1 C5 2.359(2)
Mo1 C4 2.363(2)
C4 C3 1.432(3)
C4 C5 1.437(3)
C4 C40 1.510(4)
C7 O2 1.127(3)
O4 C9 1.127(3)
O1 C6 1.123(3)
O3 C8 1.123(3)
C30 C31 1.511(3)
C30 C3 1.526(3)
C30 H30A 0.9700
C30 H30B 0.9700
C26 C25 1.387(4)
C26 C21 1.393(4)
C26 H26 0.9300
C22 C23 1.387(4)
C22 C21 1.390(4)
C22 H22 0.9300
C50 C5 1.510(3)
C50 C51 1.513(4)
C50 H50A 0.9700
C50 H50B 0.9700
C23 C24 1.370(4)
C23 H23 0.9300
C2 C3 1.435(4)
C2 C1 1.438(3)
C2 C20 1.504(4)
C34 C33 1.379(4)
C34 C35 1.383(4)
C34 H34 0.9300
C32 C33 1.381(4)
C32 C31 1.395(4)
C32 H32 0.9300
C15 C14 1.380(5)
C15 C16 1.384(4)
C15 H15 0.9300
C55 C54 1.372(5)
C55 C56 1.383(4)
C55 H55 0.9300
C24 C25 1.378(4)
C24 H24 0.9300
C45 C44 1.374(4)
C45 C46 1.382(4)
C45 H45 0.9300
C13 C14 1.377(5)
C13 C12 1.386(4)
C13 H13 0.9300
C25 H25 0.9300
C54 C53 1.388(5)
C54 H54 0.9300
C46 C41 1.393(4)
C46 H46 0.9300
C53 C52 1.379(4)
C53 H53 0.9300
C40 C41 1.520(3)
C40 H40A 0.9700
C40 H40B 0.9700
C16 C11 1.384(4)
C16 H16 0.9300
C5 C1 1.434(4)
C35 C36 1.375(4)
C35 H35 0.9300
C44 C43 1.387(4)
C44 H44 0.9300
C33 H33 0.9300
C10 C11 1.512(3)
C10 C1 1.522(3)
C10 H10A 0.9700
C10 H10B 0.9700
C41 C42 1.390(4)
C36 C31 1.384(4)
C36 H36 0.9300
C11 C12 1.393(4)
C56 C51 1.393(4)
C56 H56 0.9300
C51 C52 1.386(4)
C12 H12 0.9300
C42 C43 1.384(4)
C42 H42 0.9300
C52 H52 0.9300
C43 H43 0.9300
C21 C20 1.517(4)
C14 H14 0.9300
C20 H20A 0.9700
C20 H20B 0.9700
F4 B1 1.371(4)
F3 B1 1.377(4)
F2 B1 1.364(4)
F1 B1 1.371(4)
Cl2 C60 1.751(3)
Cl1 C60 1.748(3)
C60 H60A 0.9700
C60 H60B 0.9700

loop_
_geom_torsion_atom_site_label_1
_geom_torsion_atom_site_label_2
_geom_torsion_atom_site_label_3
_geom_torsion_atom_site_label_4
_geom_torsion
C7 Mo1 C4 C3 117.38(16)
C8 Mo1 C4 C3 -168.30(15)
C9 Mo1 C4 C3 -62.7(3)
C6 Mo1 C4 C3 43.09(18)
C2 Mo1 C4 C3 -37.90(14)
C1 Mo1 C4 C3 -80.12(16)
C5 Mo1 C4 C3 -117.2(2)
C7 Mo1 C4 C5 -125.40(16)
C8 Mo1 C4 C5 -51.08(17)
C9 Mo1 C4 C5 54.5(3)
C6 Mo1 C4 C5 160.31(15)
C2 Mo1 C4 C5 79.32(16)
C3 Mo1 C4 C5 117.2(2)
C1 Mo1 C4 C5 37.10(14)
C7 Mo1 C4 C40 -4.9(2)
C8 Mo1 C4 C40 69.4(2)
C9 Mo1 C4 C40 175.0(2)
C6 Mo1 C4 C40 -79.2(2)
C2 Mo1 C4 C40 -160.2(2)
C3 Mo1 C4 C40 -122.3(3)
C1 Mo1 C4 C40 157.6(2)
C5 Mo1 C4 C40 120.5(3)
C21 C22 C23 C24 -0.2(4)
C7 Mo1 C2 C3 -1.2(2)
C8 Mo1 C2 C3 129.26(16)
C9 Mo1 C2 C3 -152.84(14)
C6 Mo1 C2 C3 -78.73(15)
C1 Mo1 C2 C3 116.0(2)
C5 Mo1 C2 C3 78.64(15)
C4 Mo1 C2 C3 37.34(13)
C7 Mo1 C2 C1 -117.17(17)
C8 Mo1 C2 C1 13.3(2)
C9 Mo1 C2 C1 91.19(15)
C6 Mo1 C2 C1 165.30(15)
C3 Mo1 C2 C1 -116.0(2)
C5 Mo1 C2 C1 -37.33(14)
C4 Mo1 C2 C1 -78.63(15)
C7 Mo1 C2 C20 123.7(2)
C8 Mo1 C2 C20 -105.8(2)
C9 Mo1 C2 C20 -27.9(2)
C6 Mo1 C2 C20 46.2(2)
C3 Mo1 C2 C20 124.9(3)
C1 Mo1 C2 C20 -119.1(3)
C5 Mo1 C2 C20 -156.4(3)
C4 Mo1 C2 C20 162.3(3)
C22 C23 C24 C25 0.4(4)
C23 C24 C25 C26 -0.2(4)
C21 C26 C25 C24 -0.1(4)
C56 C55 C54 C53 -0.5(5)
C44 C45 C46 C41 -0.2(4)
C55 C54 C53 C52 0.6(5)
C3 C4 C40 C41 106.8(3)
C5 C4 C40 C41 -68.4(3)
Mo1 C4 C40 C41 -161.08(17)
C14 C15 C16 C11 0.7(4)
C3 C4 C5 C1 -0.5(3)
C40 C4 C5 C1 175.5(2)
Mo1 C4 C5 C1 -62.31(17)
C3 C4 C5 C50 -174.8(2)
C40 C4 C5 C50 1.2(4)
Mo1 C4 C5 C50 123.4(2)
C3 C4 C5 Mo1 61.82(16)
C40 C4 C5 Mo1 -122.2(2)
C51 C50 C5 C1 -60.8(3)
C51 C50 C5 C4 112.6(3)
C51 C50 C5 Mo1 -152.29(18)
C7 Mo1 C5 C1 174.66(14)
C8 Mo1 C5 C1 -109.07(15)
C9 Mo1 C5 C1 -37.86(18)
C6 Mo1 C5 C1 82.8(2)
C2 Mo1 C5 C1 37.88(14)
C3 Mo1 C5 C1 80.05(15)
C4 Mo1 C5 C1 117.0(2)
C7 Mo1 C5 C4 57.66(16)
C8 Mo1 C5 C4 133.93(16)
C9 Mo1 C5 C4 -154.86(15)
C6 Mo1 C5 C4 -34.2(3)
C2 Mo1 C5 C4 -79.12(15)
C3 Mo1 C5 C4 -36.95(14)
C1 Mo1 C5 C4 -117.0(2)
C7 Mo1 C5 C50 -65.4(2)
C8 Mo1 C5 C50 10.8(2)
C9 Mo1 C5 C50 82.1(2)
C6 Mo1 C5 C50 -157.3(2)
C2 Mo1 C5 C50 157.8(3)
C3 Mo1 C5 C50 -160.0(3)
C1 Mo1 C5 C50 119.9(3)
C4 Mo1 C5 C50 -123.1(3)
C5 C4 C3 C2 0.9(3)
C40 C4 C3 C2 -175.0(2)
Mo1 C4 C3 C2 63.69(16)
C5 C4 C3 C30 -178.6(2)
C40 C4 C3 C30 5.5(4)
Mo1 C4 C3 C30 -115.8(2)
C5 C4 C3 Mo1 -62.83(16)
C40 C4 C3 Mo1 121.3(2)
C1 C2 C3 C4 -0.9(3)
C20 C2 C3 C4 166.4(2)
Mo1 C2 C3 C4 -65.25(16)
C1 C2 C3 C30 178.6(2)
C20 C2 C3 C30 -14.1(4)
Mo1 C2 C3 C30 114.3(2)
C1 C2 C3 Mo1 64.35(16)
C20 C2 C3 Mo1 -128.3(2)
C31 C30 C3 C4 -83.8(3)
C31 C30 C3 C2 96.7(3)
C31 C30 C3 Mo1 -175.32(18)
C7 Mo1 C3 C4 -64.79(16)
C8 Mo1 C3 C4 20.0(3)
C9 Mo1 C3 C4 151.55(15)
C6 Mo1 C3 C4 -141.75(16)
C2 Mo1 C3 C4 116.0(2)
C1 Mo1 C3 C4 78.27(15)
C5 Mo1 C3 C4 36.76(14)
C7 Mo1 C3 C2 179.18(14)
C8 Mo1 C3 C2 -96.0(2)
C9 Mo1 C3 C2 35.52(18)
C6 Mo1 C3 C2 102.22(15)
C1 Mo1 C3 C2 -37.76(13)
C5 Mo1 C3 C2 -79.27(15)
C4 Mo1 C3 C2 -116.0(2)
C7 Mo1 C3 C30 58.1(2)
C8 Mo1 C3 C30 142.9(2)
C9 Mo1 C3 C30 -85.6(2)
C6 Mo1 C3 C30 -18.9(2)
C2 Mo1 C3 C30 -121.1(3)
C1 Mo1 C3 C30 -158.9(2)
C5 Mo1 C3 C30 159.6(2)
C4 Mo1 C3 C30 122.9(3)
C33 C34 C35 C36 -0.8(4)
C46 C45 C44 C43 -0.7(4)
C35 C34 C33 C32 0.9(4)
C31 C32 C33 C34 0.4(4)
C45 C46 C41 C42 -0.1(4)
C45 C46 C41 C40 -179.1(3)
C4 C40 C41 C42 -62.1(3)
C4 C40 C41 C46 117.0(3)
C34 C35 C36 C31 -0.5(4)
C15 C16 C11 C12 -3.4(4)
C15 C16 C11 C10 177.7(3)
C1 C10 C11 C16 -97.1(3)
C1 C10 C11 C12 84.0(3)
C54 C55 C56 C51 0.1(5)
C55 C56 C51 C52 0.3(4)
C55 C56 C51 C50 -178.8(3)
C5 C50 C51 C52 -45.4(3)
C5 C50 C51 C56 133.7(3)
C14 C13 C12 C11 -0.7(4)
C16 C11 C12 C13 3.4(4)
C10 C11 C12 C13 -177.6(3)
C46 C41 C42 C43 1.3(4)
C40 C41 C42 C43 -179.6(2)
C54 C53 C52 C51 -0.2(5)
C56 C51 C52 C53 -0.2(4)
C50 C51 C52 C53 178.9(3)
C35 C36 C31 C32 1.7(4)
C35 C36 C31 C30 179.0(2)
C33 C32 C31 C36 -1.6(4)
C33 C32 C31 C30 -178.9(2)
C3 C30 C31 C36 107.1(3)
C3 C30 C31 C32 -75.8(3)
C41 C42 C43 C44 -2.3(4)
C45 C44 C43 C42 2.0(4)
C4 C5 C1 C2 -0.1(3)
C50 C5 C1 C2 174.4(2)
Mo1 C5 C1 C2 -63.38(16)
C4 C5 C1 C10 -168.7(2)
C50 C5 C1 C10 5.7(4)
Mo1 C5 C1 C10 127.9(2)
C4 C5 C1 Mo1 63.32(17)
C50 C5 C1 Mo1 -122.2(2)
C3 C2 C1 C5 0.6(3)
C20 C2 C1 C5 -167.4(2)
Mo1 C2 C1 C5 64.83(17)
C3 C2 C1 C10 169.2(2)
C20 C2 C1 C10 1.2(4)
Mo1 C2 C1 C10 -126.5(2)
C3 C2 C1 Mo1 -64.24(17)
C20 C2 C1 Mo1 127.7(2)
C11 C10 C1 C5 -106.9(3)
C11 C10 C1 C2 86.4(3)
C11 C10 C1 Mo1 -8.6(3)
C7 Mo1 C1 C5 -8.2(2)
C8 Mo1 C1 C5 73.39(15)
C9 Mo1 C1 C5 150.36(14)
C6 Mo1 C1 C5 -135.33(15)
C2 Mo1 C1 C5 -116.1(2)
C3 Mo1 C1 C5 -78.33(15)
C4 Mo1 C1 C5 -36.87(13)
C7 Mo1 C1 C2 107.85(18)
C8 Mo1 C1 C2 -170.54(15)
C9 Mo1 C1 C2 -93.57(15)
C6 Mo1 C1 C2 -19.26(19)
C3 Mo1 C1 C2 37.74(14)
C5 Mo1 C1 C2 116.1(2)
C4 Mo1 C1 C2 79.20(15)
C7 Mo1 C1 C10 -131.0(2)
C8 Mo1 C1 C10 -49.4(2)
C9 Mo1 C1 C10 27.6(2)
C6 Mo1 C1 C10 101.9(2)
C2 Mo1 C1 C10 121.2(3)
C3 Mo1 C1 C10 158.9(3)
C5 Mo1 C1 C10 -122.8(3)
C4 Mo1 C1 C10 -159.6(3)
C23 C22 C21 C26 -0.1(4)
C23 C22 C21 C20 -178.3(2)
C25 C26 C21 C22 0.2(4)
C25 C26 C21 C20 178.5(2)
C12 C13 C14 C15 -2.1(5)
C16 C15 C14 C13 2.1(5)
C3 C2 C20 C21 -103.2(3)
C1 C2 C20 C21 62.3(3)
Mo1 C2 C20 C21 157.51(18)
C22 C21 C20 C2 29.1(3)
C26 C21 C20 C2 -149.1(2)
